data_7710659
loop_
_publ_author_name
'Horrer, G\"unther'
'Mann, Sophie'
'Krummenacher, Ivo'
'Braunschweig, Holger'
'Radius, Udo'

_publ_section_title
;
 N-Heterocyclic Carbene and Cyclic (Alkyl)(amino)carbene Complexes of
 Vanadium(III) and Vanadium(V)
;
_journal_name_full 'Dalton Transactions'
_journal_paper_doi 10.1039/D2DT01250B
_journal_year 2022
_chemical_formula_moiety 'C27 H28 Cl3 F N3 V, C6 H6'
_chemical_formula_sum 'C33 H34 Cl3 F N3 V'
_chemical_formula_weight 648.92
_space_group_crystal_system monoclinic
_space_group_IT_number 14
_space_group_name_Hall '-P 2ybc'
_space_group_name_H-M_alt 'P 1 21/c 1'
_atom_sites_solution_hydrogens geom
_atom_sites_solution_primary dual
_atom_sites_solution_secondary difmap
_audit_creation_method SHELXL-2018/3
_audit_update_record
;
2022-04-21 deposited with the CCDC.	2022-07-01 downloaded from the CCDC.
;
_cell_angle_alpha 90
_cell_angle_beta 105.0560(10)
_cell_angle_gamma 90
_cell_formula_units_Z 4
_cell_length_a 15.6071(2)
_cell_length_b 12.4727(2)
_cell_length_c 17.0607(2)
_cell_measurement_reflns_used 21932
_cell_measurement_temperature 100.01(11)
_cell_measurement_theta_max 74.2520
_cell_measurement_theta_min 2.9170
_cell_volume 3207.08(8)
_computing_cell_refinement 'CrysAlisPro 1.171.41.96a (Rigaku OD, 2021)'
_computing_data_collection 'BIS 2011.8 / APEX2 ver. 2014.9 (Bruker AXS)'
_computing_data_reduction 'CrysAlisPro 1.171.41.96a (Rigaku OD, 2021)'
_computing_molecular_graphics 'ShelXLe (Huebschle et all, 2011)'
_computing_publication_material 'SHELXL-2017/1 (Sheldrick, 2017)'
_computing_structure_refinement 'SHELXL-2017/1 (Sheldrick, 2017)'
_computing_structure_solution 'SHELXT (Sheldrick, 2014)'
_diffrn_ambient_temperature 100.00(10)
_diffrn_detector_area_resol_mean 10.0
_diffrn_measured_fraction_theta_full 0.998
_diffrn_measured_fraction_theta_max 0.998
_diffrn_measurement_device_type 'PhotonJet R (Cu) X-ray Source'
_diffrn_measurement_method '\w scans'
_diffrn_radiation_type CuK\a
_diffrn_radiation_wavelength 1.54184
_diffrn_reflns_av_R_equivalents 0.0279
_diffrn_reflns_av_unetI/netI 0.0227
_diffrn_reflns_Laue_measured_fraction_full 0.998
_diffrn_reflns_Laue_measured_fraction_max 0.998
_diffrn_reflns_limit_h_max 19
_diffrn_reflns_limit_h_min -16
_diffrn_reflns_limit_k_max 15
_diffrn_reflns_limit_k_min -14
_diffrn_reflns_limit_l_max 20
_diffrn_reflns_limit_l_min -21
_diffrn_reflns_number 32981
_diffrn_reflns_point_group_measured_fraction_full 0.998
_diffrn_reflns_point_group_measured_fraction_max 0.998
_diffrn_reflns_theta_full 72.000
_diffrn_reflns_theta_max 72.127
_diffrn_reflns_theta_min 2.932
_diffrn_source 'Rotating-anode X-ray tube'
_exptl_absorpt_coefficient_mu 5.142
_exptl_absorpt_correction_T_max 0.980
_exptl_absorpt_correction_T_min 0.275
_exptl_absorpt_correction_type gaussian
_exptl_absorpt_process_details
;
CrysAlisPro 1.171.41.96a (Rigaku Oxford Diffraction, 2021) Numerical 
absorption correction based on gaussian integration over a multifaceted 
crystal model Empirical absorption correction using spherical harmonics, 
implemented in SCALE3 ABSPACK scaling algorithm.
;
_exptl_crystal_colour 'clear dark red'
_exptl_crystal_density_diffrn 1.344
_exptl_crystal_description block
_exptl_crystal_F_000 1344
_exptl_crystal_size_max 0.300
_exptl_crystal_size_mid 0.210
_exptl_crystal_size_min 0.170
_refine_diff_density_max 0.280
_refine_diff_density_min -0.444
_refine_diff_density_rms 0.046
_refine_ls_extinction_method none
_refine_ls_goodness_of_fit_ref 1.069
_refine_ls_hydrogen_treatment constr
_refine_ls_matrix_type full
_refine_ls_number_parameters 376
_refine_ls_number_reflns 6310
_refine_ls_number_restraints 0
_refine_ls_restrained_S_all 1.069
_refine_ls_R_factor_all 0.0366
_refine_ls_R_factor_gt 0.0330
_refine_ls_shift/su_max 0.002
_refine_ls_shift/su_mean 0.000
_refine_ls_structure_factor_coef Fsqd
_refine_ls_weighting_details 'w=1/[\s^2^(Fo^2^)+(0.0506P)^2^+1.1225P] where P=(Fo^2^+2Fc^2^)/3'
_refine_ls_weighting_scheme calc
_refine_ls_wR_factor_gt 0.0908
_refine_ls_wR_factor_ref 0.0932
_reflns_Friedel_coverage 0.000
_reflns_number_gt 5694
_reflns_number_total 6310
_reflns_threshold_expression 'I > 2\s(I)'
_cod_data_source_file d2dt01250b2.cif
_cod_data_source_block compound_18
_cod_original_sg_symbol_H-M 'P 21/c'
_cod_database_code 7710659
_shelx_shelxl_version_number 2018/3
_shelx_space_group_comment
;
The symmetry employed for this shelxl refinement is uniquely defined
by the following loop, which should always be used as a source of
symmetry information in preference to the above space-group names.
They are only intended as comments.
;
_shelx_estimated_absorpt_t_min 0.308
_shelx_estimated_absorpt_t_max 0.475

loop_
_space_group_symop_operation_xyz
'x, y, z'
'-x, y+1/2, -z+1/2'
'-x, -y, -z'
'x, -y-1/2, z-1/2'

loop_
_atom_site_label
_atom_site_type_symbol
_atom_site_fract_x
_atom_site_fract_y
_atom_site_fract_z
_atom_site_U_iso_or_equiv
_atom_site_adp_type
_atom_site_occupancy
_atom_site_site_symmetry_order
_atom_site_calc_flag
_atom_site_refinement_flags_posn
_atom_site_refinement_flags_adp
_atom_site_refinement_flags_occupancy
_atom_site_disorder_assembly
_atom_site_disorder_group
V1_1 V 0.32732(2) 0.66020(2) 0.62597(2) 0.02770(9) Uani 1 1 d . . . . .
Cl2_1 Cl 0.29149(3) 0.54163(4) 0.71442(3) 0.03783(12) Uani 1 1 d . . . . .
Cl3_1 Cl 0.27537(3) 0.79827(4) 0.68421(3) 0.04017(12) Uani 1 1 d . . . . .
Cl1_1 Cl 0.31545(3) 0.52314(3) 0.53611(3) 0.03450(11) Uani 1 1 d . . . . .
C1_2 C 0.30774(11) 0.75564(13) 0.51752(10) 0.0276(3) Uani 1 1 d . . . . .
N1_2 N 0.23022(9) 0.77337(12) 0.46036(8) 0.0295(3) Uani 1 1 d . . . . .
C2_2 C 0.24448(13) 0.82606(15) 0.39334(11) 0.0353(4) Uani 1 1 d . . . . .
H2_2 H 0.200715 0.846681 0.345810 0.042 Uiso 1 1 calc R U . . .
N2_2 N 0.37027(9) 0.79966(11) 0.48513(8) 0.0284(3) Uani 1 1 d . . . . .
C3_2 C 0.33228(13) 0.84218(15) 0.40883(11) 0.0346(4) Uani 1 1 d . . . . .
H3_2 H 0.362697 0.876257 0.374127 0.041 Uiso 1 1 calc R U . . .
C1_3 C 0.14291(11) 0.74319(15) 0.46651(10) 0.0313(4) Uani 1 1 d . . . . .
C2_3 C 0.10500(12) 0.64923(15) 0.42813(11) 0.0344(4) Uani 1 1 d . . . . .
C3_3 C 0.02184(12) 0.62066(17) 0.43742(12) 0.0394(4) Uani 1 1 d . . . . .
H3_3 H -0.004053 0.555071 0.414586 0.047 Uiso 1 1 calc R U . . .
C4_3 C -0.02441(12) 0.68477(18) 0.47888(12) 0.0422(5) Uani 1 1 d . . . . .
C5_3 C 0.01302(12) 0.78122(18) 0.50994(12) 0.0411(4) Uani 1 1 d . . . . .
H5_3 H -0.019432 0.827216 0.536116 0.049 Uiso 1 1 calc R U . . .
C6_3 C 0.09675(12) 0.81346(16) 0.50425(11) 0.0366(4) Uani 1 1 d . . . . .
C7_3 C 0.14722(12) 0.58554(17) 0.37301(12) 0.0398(4) Uani 1 1 d . . . . .
H7A_3 H 0.121840 0.513214 0.365977 0.060 Uiso 1 1 calc R U . . .
H7B_3 H 0.211343 0.580912 0.397136 0.060 Uiso 1 1 calc R U . . .
H7C_3 H 0.135918 0.621086 0.320080 0.060 Uiso 1 1 calc R U . . .
C8_3 C -0.11422(14) 0.6513(2) 0.48752(16) 0.0567(6) Uani 1 1 d . . . . .
H8A_3 H -0.154603 0.712883 0.476567 0.085 Uiso 1 1 calc R U . . .
H8B_3 H -0.108631 0.625470 0.542859 0.085 Uiso 1 1 calc R U . . .
H8C_3 H -0.137866 0.593882 0.448742 0.085 Uiso 1 1 calc R U . . .
C9_3 C 0.13123(15) 0.92338(17) 0.53233(14) 0.0467(5) Uani 1 1 d . . . . .
H9A_3 H 0.121914 0.937464 0.586030 0.070 Uiso 1 1 calc R U . . .
H9B_3 H 0.099455 0.977194 0.493735 0.070 Uiso 1 1 calc R U . . .
H9C_3 H 0.194767 0.927063 0.535525 0.070 Uiso 1 1 calc R U . . .
C1_4 C 0.46469(11) 0.80458(14) 0.52117(10) 0.0282(3) Uani 1 1 d . . . . .
C2_4 C 0.49834(12) 0.88676(14) 0.57608(10) 0.0316(4) Uani 1 1 d . . . . .
C3_4 C 0.58967(12) 0.88977(15) 0.60836(10) 0.0348(4) Uani 1 1 d . . . . .
H3_4 H 0.614307 0.943479 0.647158 0.042 Uiso 1 1 calc R U . . .
C4_4 C 0.64613(12) 0.81695(15) 0.58583(11) 0.0356(4) Uani 1 1 d . . . . .
C5_4 C 0.60979(12) 0.73775(15) 0.52975(11) 0.0346(4) Uani 1 1 d . . . . .
H5_4 H 0.647972 0.687788 0.513755 0.042 Uiso 1 1 calc R U . . .
C6_4 C 0.51849(11) 0.73011(14) 0.49651(10) 0.0305(4) Uani 1 1 d . . . . .
C7_4 C 0.43860(13) 0.96830(15) 0.59989(12) 0.0382(4) Uani 1 1 d . . . . .
H7A_4 H 0.474423 1.018442 0.639297 0.057 Uiso 1 1 calc R U . . .
H7B_4 H 0.396258 0.931735 0.624264 0.057 Uiso 1 1 calc R U . . .
H7C_4 H 0.406222 1.007819 0.551615 0.057 Uiso 1 1 calc R U . . .
C8_4 C 0.74517(13) 0.8239(2) 0.62231(14) 0.0499(5) Uani 1 1 d . . . . .
H8A_4 H 0.771755 0.752895 0.621174 0.075 Uiso 1 1 calc R U . . .
H8B_4 H 0.756964 0.848814 0.678575 0.075 Uiso 1 1 calc R U . . .
H8C_4 H 0.770997 0.874383 0.590829 0.075 Uiso 1 1 calc R U . . .
C9_4 C 0.47933(12) 0.64212(15) 0.43697(12) 0.0359(4) Uani 1 1 d . . . . .
H9A_4 H 0.527311 0.600818 0.424058 0.054 Uiso 1 1 calc R U . . .
H9B_4 H 0.442133 0.673963 0.387162 0.054 Uiso 1 1 calc R U . . .
H9C_4 H 0.443166 0.594578 0.461094 0.054 Uiso 1 1 calc R U . . .
N1_5 N 0.43450(10) 0.67384(12) 0.66174(9) 0.0329(3) Uani 1 1 d . . . . .
F1_5 F 0.77576(8) 0.67262(12) 0.85041(8) 0.0607(4) Uani 1 1 d . . . . .
C1_5 C 0.52201(11) 0.67518(14) 0.70749(10) 0.0309(4) Uani 1 1 d . . . . .
C2_5 C 0.55095(12) 0.75804(16) 0.76307(11) 0.0359(4) Uani 1 1 d . . . . .
H2_5 H 0.511674 0.814503 0.767621 0.043 Uiso 1 1 calc R U . . .
C3_5 C 0.63713(12) 0.75751(17) 0.81150(11) 0.0398(4) Uani 1 1 d . . . . .
H3_5 H 0.658112 0.813026 0.849798 0.048 Uiso 1 1 calc R U . . .
C4_5 C 0.69149(12) 0.67416(17) 0.80249(12) 0.0415(5) Uani 1 1 d . . . . .
C5_5 C 0.66562(13) 0.59262(17) 0.74697(13) 0.0425(4) Uani 1 1 d . . . . .
H5_5 H 0.705810 0.537451 0.741929 0.051 Uiso 1 1 calc R U . . .
C6_5 C 0.57935(12) 0.59341(16) 0.69874(11) 0.0378(4) Uani 1 1 d . . . . .
H6_5 H 0.559396 0.538330 0.659813 0.045 Uiso 1 1 calc R U . . .
C1_6 C 0.96046(17) 0.6893(2) 0.77116(14) 0.0561(6) Uani 1 1 d . . . . .
H1_6 H 0.921695 0.744989 0.778329 0.067 Uiso 1 1 calc R U . . .
C2_6 C 1.00954(17) 0.70079(19) 0.71519(14) 0.0554(6) Uani 1 1 d . . . . .
H2_6 H 1.004626 0.764866 0.684237 0.066 Uiso 1 1 calc R U . . .
C3_6 C 1.06545(14) 0.62084(18) 0.70361(13) 0.0459(5) Uani 1 1 d . . . . .
H3_6 H 1.098514 0.629123 0.664445 0.055 Uiso 1 1 calc R U . . .
C4_6 C 1.07322(14) 0.52863(18) 0.74916(13) 0.0467(5) Uani 1 1 d . . . . .
H4_6 H 1.111911 0.472870 0.741912 0.056 Uiso 1 1 calc R U . . .
C5_6 C 1.02409(16) 0.51778(18) 0.80574(13) 0.0516(6) Uani 1 1 d . . . . .
H5_6 H 1.029586 0.454374 0.837520 0.062 Uiso 1 1 calc R U . . .
C6_6 C 0.96758(15) 0.5976(2) 0.81636(13) 0.0526(6) Uani 1 1 d . . . . .
H6_6 H 0.933666 0.589225 0.854843 0.063 Uiso 1 1 calc R U . . .

loop_
_atom_site_aniso_label
_atom_site_aniso_U_11
_atom_site_aniso_U_22
_atom_site_aniso_U_33
_atom_site_aniso_U_23
_atom_site_aniso_U_13
_atom_site_aniso_U_12
V1_1 0.02912(15) 0.02812(16) 0.02238(15) 0.00249(11) 0.00046(11) -0.00067(11)
Cl2_1 0.0467(2) 0.0356(2) 0.0296(2) 0.00839(17) 0.00701(17) 0.00046(18)
Cl3_1 0.0577(3) 0.0334(2) 0.0299(2) -0.00044(17) 0.01210(19) 0.00340(19)
Cl1_1 0.0394(2) 0.0288(2) 0.0329(2) -0.00185(16) 0.00501(16) 0.00070(16)
C1_2 0.0323(8) 0.0251(8) 0.0227(8) -0.0021(6) 0.0024(6) 0.0012(7)
N1_2 0.0321(7) 0.0286(7) 0.0240(7) 0.0014(6) 0.0000(5) 0.0023(6)
C2_2 0.0414(10) 0.0343(10) 0.0254(8) 0.0052(7) 0.0002(7) 0.0027(8)
N2_2 0.0334(7) 0.0258(7) 0.0234(7) 0.0008(6) 0.0030(5) -0.0003(6)
C3_2 0.0429(10) 0.0341(10) 0.0240(8) 0.0050(7) 0.0038(7) 0.0004(8)
C1_3 0.0301(8) 0.0339(9) 0.0257(8) 0.0045(7) -0.0001(6) 0.0029(7)
C2_3 0.0328(9) 0.0362(10) 0.0279(9) 0.0027(7) -0.0033(7) 0.0021(7)
C3_3 0.0350(9) 0.0428(11) 0.0335(9) 0.0060(8) -0.0031(7) -0.0022(8)
C4_3 0.0339(9) 0.0528(12) 0.0356(10) 0.0163(9) 0.0014(7) 0.0057(9)
C5_3 0.0380(9) 0.0524(12) 0.0323(9) 0.0095(9) 0.0081(7) 0.0134(9)
C6_3 0.0399(9) 0.0371(10) 0.0284(9) 0.0035(8) 0.0013(7) 0.0094(8)
C7_3 0.0380(9) 0.0416(11) 0.0339(9) -0.0077(8) -0.0010(7) -0.0008(8)
C8_3 0.0356(10) 0.0738(17) 0.0589(14) 0.0234(12) 0.0093(10) 0.0049(10)
C9_3 0.0533(11) 0.0385(11) 0.0453(11) -0.0054(9) 0.0072(9) 0.0091(9)
C1_4 0.0320(8) 0.0283(8) 0.0226(8) 0.0004(6) 0.0041(6) -0.0032(7)
C2_4 0.0421(9) 0.0282(8) 0.0240(8) 0.0007(7) 0.0075(7) -0.0039(7)
C3_4 0.0438(10) 0.0316(9) 0.0261(8) -0.0033(7) 0.0035(7) -0.0109(8)
C4_4 0.0342(9) 0.0371(10) 0.0320(9) 0.0000(8) 0.0023(7) -0.0077(8)
C5_4 0.0356(9) 0.0336(9) 0.0341(9) -0.0030(8) 0.0079(7) -0.0016(7)
C6_4 0.0356(9) 0.0294(9) 0.0251(8) -0.0019(7) 0.0052(6) -0.0038(7)
C7_4 0.0498(10) 0.0314(9) 0.0335(10) -0.0064(8) 0.0109(8) -0.0029(8)
C8_4 0.0357(10) 0.0581(14) 0.0508(13) -0.0065(10) 0.0021(9) -0.0104(9)
C9_4 0.0374(9) 0.0342(9) 0.0353(9) -0.0100(8) 0.0082(7) -0.0039(8)
N1_5 0.0336(7) 0.0353(8) 0.0255(7) 0.0043(6) 0.0001(6) -0.0031(6)
F1_5 0.0330(6) 0.0788(10) 0.0569(8) -0.0088(7) -0.0121(5) 0.0008(6)
C1_5 0.0307(8) 0.0339(9) 0.0242(8) 0.0045(7) 0.0004(6) -0.0040(7)
C2_5 0.0387(9) 0.0360(10) 0.0298(9) -0.0031(8) 0.0035(7) 0.0008(8)
C3_5 0.0410(10) 0.0436(11) 0.0296(9) -0.0066(8) -0.0001(7) -0.0074(8)
C4_5 0.0306(9) 0.0519(12) 0.0347(10) 0.0021(9) -0.0048(7) -0.0043(8)
C5_5 0.0367(9) 0.0422(11) 0.0446(11) -0.0026(9) 0.0036(8) 0.0055(8)
C6_5 0.0410(10) 0.0336(10) 0.0336(9) -0.0043(8) 0.0007(7) -0.0025(8)
C1_6 0.0672(14) 0.0564(14) 0.0371(11) -0.0071(10) -0.0001(10) 0.0119(12)
C2_6 0.0792(16) 0.0419(12) 0.0374(11) 0.0072(9) 0.0012(10) 0.0003(11)
C3_6 0.0447(10) 0.0522(13) 0.0355(10) 0.0006(9) 0.0011(8) -0.0091(10)
C4_6 0.0433(10) 0.0423(11) 0.0430(11) -0.0025(9) -0.0094(9) -0.0026(9)
C5_6 0.0664(14) 0.0405(12) 0.0382(11) 0.0049(9) -0.0036(10) -0.0165(11)
C6_6 0.0562(12) 0.0631(15) 0.0358(11) -0.0065(10) 0.0069(9) -0.0157(11)

loop_
_atom_type_symbol
_atom_type_description
_atom_type_scat_dispersion_real
_atom_type_scat_dispersion_imag
_atom_type_scat_source
C C 0.0181 0.0091 'International Tables Vol C Tables 4.2.6.8 and 6.1.1.4'
N N 0.0311 0.0180 'International Tables Vol C Tables 4.2.6.8 and 6.1.1.4'
F F 0.0727 0.0534 'International Tables Vol C Tables 4.2.6.8 and 6.1.1.4'
Cl Cl 0.3639 0.7018 'International Tables Vol C Tables 4.2.6.8 and 6.1.1.4'
V V 0.0687 2.1097 'International Tables Vol C Tables 4.2.6.8 and 6.1.1.4'
H H 0.0000 0.0000 'International Tables Vol C Tables 4.2.6.8 and 6.1.1.4'

loop_
_geom_angle_atom_site_label_1
_geom_angle_atom_site_label_2
_geom_angle_atom_site_label_3
_geom_angle
_geom_angle_site_symmetry_1
_geom_angle_site_symmetry_3
_geom_angle_publ_flag
N1_5 V1_1 C1_2 99.58(7) . . ?
N1_5 V1_1 Cl3_1 101.97(6) . . ?
C1_2 V1_1 Cl3_1 88.24(5) . . ?
N1_5 V1_1 Cl1_1 103.10(6) . . ?
C1_2 V1_1 Cl1_1 82.40(5) . . ?
Cl3_1 V1_1 Cl1_1 154.36(2) . . ?
N1_5 V1_1 Cl2_1 102.90(5) . . ?
C1_2 V1_1 Cl2_1 157.07(5) . . ?
Cl3_1 V1_1 Cl2_1 91.47(2) . . ?
Cl1_1 V1_1 Cl2_1 88.139(19) . . ?
N2_2 C1_2 N1_2 104.02(14) . . ?
N2_2 C1_2 V1_1 128.10(11) . . ?
N1_2 C1_2 V1_1 127.37(12) . . ?
C1_2 N1_2 C2_2 111.41(14) . . ?
C1_2 N1_2 C1_3 125.87(14) . . ?
C2_2 N1_2 C1_3 122.72(14) . . ?
C3_2 C2_2 N1_2 106.45(15) . . ?
C3_2 C2_2 H2_2 126.8 . . ?
N1_2 C2_2 H2_2 126.8 . . ?
C1_2 N2_2 C3_2 111.07(14) . . ?
C1_2 N2_2 C1_4 127.36(14) . . ?
C3_2 N2_2 C1_4 121.57(15) . . ?
C2_2 C3_2 N2_2 107.04(16) . . ?
C2_2 C3_2 H3_2 126.5 . . ?
N2_2 C3_2 H3_2 126.5 . . ?
C6_3 C1_3 C2_3 122.50(17) . . ?
C6_3 C1_3 N1_2 118.71(16) . . ?
C2_3 C1_3 N1_2 118.53(16) . . ?
C3_3 C2_3 C1_3 117.04(18) . . ?
C3_3 C2_3 C7_3 120.47(17) . . ?
C1_3 C2_3 C7_3 122.28(17) . . ?
C4_3 C3_3 C2_3 122.24(19) . . ?
C4_3 C3_3 H3_3 118.9 . . ?
C2_3 C3_3 H3_3 118.9 . . ?
C5_3 C4_3 C3_3 118.24(18) . . ?
C5_3 C4_3 C8_3 121.0(2) . . ?
C3_3 C4_3 C8_3 120.7(2) . . ?
C4_3 C5_3 C6_3 122.33(19) . . ?
C4_3 C5_3 H5_3 118.8 . . ?
C6_3 C5_3 H5_3 118.8 . . ?
C1_3 C6_3 C5_3 117.19(18) . . ?
C1_3 C6_3 C9_3 122.35(18) . . ?
C5_3 C6_3 C9_3 120.30(18) . . ?
C2_3 C7_3 H7A_3 109.5 . . ?
C2_3 C7_3 H7B_3 109.5 . . ?
H7A_3 C7_3 H7B_3 109.5 . . ?
C2_3 C7_3 H7C_3 109.5 . . ?
H7A_3 C7_3 H7C_3 109.5 . . ?
H7B_3 C7_3 H7C_3 109.5 . . ?
C4_3 C8_3 H8A_3 109.5 . . ?
C4_3 C8_3 H8B_3 109.5 . . ?
H8A_3 C8_3 H8B_3 109.5 . . ?
C4_3 C8_3 H8C_3 109.5 . . ?
H8A_3 C8_3 H8C_3 109.5 . . ?
H8B_3 C8_3 H8C_3 109.5 . . ?
C6_3 C9_3 H9A_3 109.5 . . ?
C6_3 C9_3 H9B_3 109.5 . . ?
H9A_3 C9_3 H9B_3 109.5 . . ?
C6_3 C9_3 H9C_3 109.5 . . ?
H9A_3 C9_3 H9C_3 109.5 . . ?
H9B_3 C9_3 H9C_3 109.5 . . ?
C6_4 C1_4 C2_4 122.87(16) . . ?
C6_4 C1_4 N2_2 118.25(15) . . ?
C2_4 C1_4 N2_2 118.80(16) . . ?
C3_4 C2_4 C1_4 117.04(17) . . ?
C3_4 C2_4 C7_4 121.24(16) . . ?
C1_4 C2_4 C7_4 121.72(16) . . ?
C4_4 C3_4 C2_4 122.19(16) . . ?
C4_4 C3_4 H3_4 118.9 . . ?
C2_4 C3_4 H3_4 118.9 . . ?
C3_4 C4_4 C5_4 118.75(16) . . ?
C3_4 C4_4 C8_4 120.25(18) . . ?
C5_4 C4_4 C8_4 121.00(19) . . ?
C4_4 C5_4 C6_4 121.35(17) . . ?
C4_4 C5_4 H5_4 119.3 . . ?
C6_4 C5_4 H5_4 119.3 . . ?
C1_4 C6_4 C5_4 117.76(16) . . ?
C1_4 C6_4 C9_4 121.21(15) . . ?
C5_4 C6_4 C9_4 121.01(16) . . ?
C2_4 C7_4 H7A_4 109.5 . . ?
C2_4 C7_4 H7B_4 109.5 . . ?
H7A_4 C7_4 H7B_4 109.5 . . ?
C2_4 C7_4 H7C_4 109.5 . . ?
H7A_4 C7_4 H7C_4 109.5 . . ?
H7B_4 C7_4 H7C_4 109.5 . . ?
C4_4 C8_4 H8A_4 109.5 . . ?
C4_4 C8_4 H8B_4 109.5 . . ?
H8A_4 C8_4 H8B_4 109.5 . . ?
C4_4 C8_4 H8C_4 109.5 . . ?
H8A_4 C8_4 H8C_4 109.5 . . ?
H8B_4 C8_4 H8C_4 109.5 . . ?
C6_4 C9_4 H9A_4 109.5 . . ?
C6_4 C9_4 H9B_4 109.5 . . ?
H9A_4 C9_4 H9B_4 109.5 . . ?
C6_4 C9_4 H9C_4 109.5 . . ?
H9A_4 C9_4 H9C_4 109.5 . . ?
H9B_4 C9_4 H9C_4 109.5 . . ?
C1_5 N1_5 V1_1 167.20(13) . . ?
N1_5 C1_5 C6_5 119.89(16) . . ?
N1_5 C1_5 C2_5 119.28(17) . . ?
C6_5 C1_5 C2_5 120.82(16) . . ?
C3_5 C2_5 C1_5 119.66(18) . . ?
C3_5 C2_5 H2_5 120.2 . . ?
C1_5 C2_5 H2_5 120.2 . . ?
C4_5 C3_5 C2_5 117.98(18) . . ?
C4_5 C3_5 H3_5 121.0 . . ?
C2_5 C3_5 H3_5 121.0 . . ?
F1_5 C4_5 C3_5 118.23(18) . . ?
F1_5 C4_5 C5_5 117.99(19) . . ?
C3_5 C4_5 C5_5 123.77(17) . . ?
C4_5 C5_5 C6_5 118.04(19) . . ?
C4_5 C5_5 H5_5 121.0 . . ?
C6_5 C5_5 H5_5 121.0 . . ?
C5_5 C6_5 C1_5 119.70(18) . . ?
C5_5 C6_5 H6_5 120.2 . . ?
C1_5 C6_5 H6_5 120.2 . . ?
C6_6 C1_6 C2_6 120.0(2) . . ?
C6_6 C1_6 H1_6 120.0 . . ?
C2_6 C1_6 H1_6 120.0 . . ?
C3_6 C2_6 C1_6 120.8(2) . . ?
C3_6 C2_6 H2_6 119.6 . . ?
C1_6 C2_6 H2_6 119.6 . . ?
C2_6 C3_6 C4_6 119.5(2) . . ?
C2_6 C3_6 H3_6 120.3 . . ?
C4_6 C3_6 H3_6 120.3 . . ?
C3_6 C4_6 C5_6 119.4(2) . . ?
C3_6 C4_6 H4_6 120.3 . . ?
C5_6 C4_6 H4_6 120.3 . . ?
C6_6 C5_6 C4_6 120.8(2) . . ?
C6_6 C5_6 H5_6 119.6 . . ?
C4_6 C5_6 H5_6 119.6 . . ?
C1_6 C6_6 C5_6 119.5(2) . . ?
C1_6 C6_6 H6_6 120.2 . . ?
C5_6 C6_6 H6_6 120.2 . . ?

loop_
_geom_bond_atom_site_label_1
_geom_bond_atom_site_label_2
_geom_bond_distance
_geom_bond_site_symmetry_2
_geom_bond_publ_flag
V1_1 N1_5 1.6338(15) . ?
V1_1 C1_2 2.1541(17) . ?
V1_1 Cl3_1 2.2424(5) . ?
V1_1 Cl1_1 2.2714(5) . ?
V1_1 Cl2_1 2.2838(5) . ?
C1_2 N2_2 1.356(2) . ?
C1_2 N1_2 1.360(2) . ?
N1_2 C2_2 1.386(2) . ?
N1_2 C1_3 1.444(2) . ?
C2_2 C3_2 1.342(3) . ?
C2_2 H2_2 0.9500 . ?
N2_2 C3_2 1.388(2) . ?
N2_2 C1_4 1.443(2) . ?
C3_2 H3_2 0.9500 . ?
C1_3 C6_3 1.394(3) . ?
C1_3 C2_3 1.397(3) . ?
C2_3 C3_3 1.394(3) . ?
C2_3 C7_3 1.507(3) . ?
C3_3 C4_3 1.388(3) . ?
C3_3 H3_3 0.9500 . ?
C4_3 C5_3 1.382(3) . ?
C4_3 C8_3 1.506(3) . ?
C5_3 C6_3 1.395(3) . ?
C5_3 H5_3 0.9500 . ?
C6_3 C9_3 1.505(3) . ?
C7_3 H7A_3 0.9800 . ?
C7_3 H7B_3 0.9800 . ?
C7_3 H7C_3 0.9800 . ?
C8_3 H8A_3 0.9800 . ?
C8_3 H8B_3 0.9800 . ?
C8_3 H8C_3 0.9800 . ?
C9_3 H9A_3 0.9800 . ?
C9_3 H9B_3 0.9800 . ?
C9_3 H9C_3 0.9800 . ?
C1_4 C6_4 1.389(2) . ?
C1_4 C2_4 1.396(2) . ?
C2_4 C3_4 1.389(3) . ?
C2_4 C7_4 1.505(3) . ?
C3_4 C4_4 1.388(3) . ?
C3_4 H3_4 0.9500 . ?
C4_4 C5_4 1.390(3) . ?
C4_4 C8_4 1.511(3) . ?
C5_4 C6_4 1.393(2) . ?
C5_4 H5_4 0.9500 . ?
C6_4 C9_4 1.512(2) . ?
C7_4 H7A_4 0.9800 . ?
C7_4 H7B_4 0.9800 . ?
C7_4 H7C_4 0.9800 . ?
C8_4 H8A_4 0.9800 . ?
C8_4 H8B_4 0.9800 . ?
C8_4 H8C_4 0.9800 . ?
C9_4 H9A_4 0.9800 . ?
C9_4 H9B_4 0.9800 . ?
C9_4 H9C_4 0.9800 . ?
N1_5 C1_5 1.386(2) . ?
F1_5 C4_5 1.356(2) . ?
C1_5 C6_5 1.390(3) . ?
C1_5 C2_5 1.396(3) . ?
C2_5 C3_5 1.384(2) . ?
C2_5 H2_5 0.9500 . ?
C3_5 C4_5 1.375(3) . ?
C3_5 H3_5 0.9500 . ?
C4_5 C5_5 1.377(3) . ?
C5_5 C6_5 1.384(3) . ?
C5_5 H5_5 0.9500 . ?
C6_5 H6_5 0.9500 . ?
C1_6 C6_6 1.367(3) . ?
C1_6 C2_6 1.378(4) . ?
C1_6 H1_6 0.9500 . ?
C2_6 C3_6 1.373(3) . ?
C2_6 H2_6 0.9500 . ?
C3_6 C4_6 1.376(3) . ?
C3_6 H3_6 0.9500 . ?
C4_6 C5_6 1.387(3) . ?
C4_6 H4_6 0.9500 . ?
C5_6 C6_6 1.373(4) . ?
C5_6 H5_6 0.9500 . ?
C6_6 H6_6 0.9500 . ?

loop_
_geom_torsion_atom_site_label_1
_geom_torsion_atom_site_label_2
_geom_torsion_atom_site_label_3
_geom_torsion_atom_site_label_4
_geom_torsion
_geom_torsion_site_symmetry_1
_geom_torsion_site_symmetry_2
_geom_torsion_site_symmetry_3
_geom_torsion_site_symmetry_4
_geom_torsion_publ_flag
N2_2 C1_2 N1_2 C2_2 0.80(19) . . . . ?
V1_1 C1_2 N1_2 C2_2 -171.47(13) . . . . ?
N2_2 C1_2 N1_2 C1_3 -178.80(15) . . . . ?
V1_1 C1_2 N1_2 C1_3 8.9(2) . . . . ?
C1_2 N1_2 C2_2 C3_2 -0.3(2) . . . . ?
C1_3 N1_2 C2_2 C3_2 179.29(16) . . . . ?
N1_2 C1_2 N2_2 C3_2 -0.99(19) . . . . ?
V1_1 C1_2 N2_2 C3_2 171.21(13) . . . . ?
N1_2 C1_2 N2_2 C1_4 179.14(15) . . . . ?
V1_1 C1_2 N2_2 C1_4 -8.7(2) . . . . ?
N1_2 C2_2 C3_2 N2_2 -0.3(2) . . . . ?
C1_2 N2_2 C3_2 C2_2 0.8(2) . . . . ?
C1_4 N2_2 C3_2 C2_2 -179.29(15) . . . . ?
C1_2 N1_2 C1_3 C6_3 86.7(2) . . . . ?
C2_2 N1_2 C1_3 C6_3 -92.8(2) . . . . ?
C1_2 N1_2 C1_3 C2_3 -98.8(2) . . . . ?
C2_2 N1_2 C1_3 C2_3 81.6(2) . . . . ?
C6_3 C1_3 C2_3 C3_3 -7.8(3) . . . . ?
N1_2 C1_3 C2_3 C3_3 178.03(15) . . . . ?
C6_3 C1_3 C2_3 C7_3 167.06(17) . . . . ?
N1_2 C1_3 C2_3 C7_3 -7.1(2) . . . . ?
C1_3 C2_3 C3_3 C4_3 3.5(3) . . . . ?
C7_3 C2_3 C3_3 C4_3 -171.38(17) . . . . ?
C2_3 C3_3 C4_3 C5_3 1.6(3) . . . . ?
C2_3 C3_3 C4_3 C8_3 179.87(18) . . . . ?
C3_3 C4_3 C5_3 C6_3 -3.0(3) . . . . ?
C8_3 C4_3 C5_3 C6_3 178.76(18) . . . . ?
C2_3 C1_3 C6_3 C5_3 6.5(3) . . . . ?
N1_2 C1_3 C6_3 C5_3 -179.30(15) . . . . ?
C2_3 C1_3 C6_3 C9_3 -168.83(17) . . . . ?
N1_2 C1_3 C6_3 C9_3 5.4(3) . . . . ?
C4_3 C5_3 C6_3 C1_3 -0.9(3) . . . . ?
C4_3 C5_3 C6_3 C9_3 174.52(18) . . . . ?
C1_2 N2_2 C1_4 C6_4 100.0(2) . . . . ?
C3_2 N2_2 C1_4 C6_4 -79.9(2) . . . . ?
C1_2 N2_2 C1_4 C2_4 -83.1(2) . . . . ?
C3_2 N2_2 C1_4 C2_4 97.0(2) . . . . ?
C6_4 C1_4 C2_4 C3_4 -2.2(3) . . . . ?
N2_2 C1_4 C2_4 C3_4 -178.94(15) . . . . ?
C6_4 C1_4 C2_4 C7_4 178.20(16) . . . . ?
N2_2 C1_4 C2_4 C7_4 1.4(2) . . . . ?
C1_4 C2_4 C3_4 C4_4 1.9(3) . . . . ?
C7_4 C2_4 C3_4 C4_4 -178.46(17) . . . . ?
C2_4 C3_4 C4_4 C5_4 -0.7(3) . . . . ?
C2_4 C3_4 C4_4 C8_4 179.65(18) . . . . ?
C3_4 C4_4 C5_4 C6_4 -0.3(3) . . . . ?
C8_4 C4_4 C5_4 C6_4 179.29(18) . . . . ?
C2_4 C1_4 C6_4 C5_4 1.2(3) . . . . ?
N2_2 C1_4 C6_4 C5_4 177.98(15) . . . . ?
C2_4 C1_4 C6_4 C9_4 179.89(16) . . . . ?
N2_2 C1_4 C6_4 C9_4 -3.3(2) . . . . ?
C4_4 C5_4 C6_4 C1_4 0.1(3) . . . . ?
C4_4 C5_4 C6_4 C9_4 -178.59(17) . . . . ?
C1_2 V1_1 N1_5 C1_5 168.5(6) . . . . ?
Cl3_1 V1_1 N1_5 C1_5 78.2(6) . . . . ?
Cl1_1 V1_1 N1_5 C1_5 -107.2(6) . . . . ?
Cl2_1 V1_1 N1_5 C1_5 -16.1(7) . . . . ?
V1_1 N1_5 C1_5 C6_5 96.8(7) . . . . ?
V1_1 N1_5 C1_5 C2_5 -82.0(7) . . . . ?
N1_5 C1_5 C2_5 C3_5 177.20(17) . . . . ?
C6_5 C1_5 C2_5 C3_5 -1.6(3) . . . . ?
C1_5 C2_5 C3_5 C4_5 0.2(3) . . . . ?
C2_5 C3_5 C4_5 F1_5 -179.31(18) . . . . ?
C2_5 C3_5 C4_5 C5_5 1.4(3) . . . . ?
F1_5 C4_5 C5_5 C6_5 179.23(19) . . . . ?
C3_5 C4_5 C5_5 C6_5 -1.5(3) . . . . ?
C4_5 C5_5 C6_5 C1_5 0.0(3) . . . . ?
N1_5 C1_5 C6_5 C5_5 -177.27(18) . . . . ?
C2_5 C1_5 C6_5 C5_5 1.5(3) . . . . ?
C6_6 C1_6 C2_6 C3_6 0.4(4) . . . . ?
C1_6 C2_6 C3_6 C4_6 -0.7(3) . . . . ?
C2_6 C3_6 C4_6 C5_6 0.3(3) . . . . ?
C3_6 C4_6 C5_6 C6_6 0.4(3) . . . . ?
C2_6 C1_6 C6_6 C5_6 0.3(3) . . . . ?
C4_6 C5_6 C6_6 C1_6 -0.7(3) . . . . ?
